data_7715891
loop_
_publ_author_name
'Volkov, Sergey'
'Yukhno, Valentina'
'Banaru, Alexander'
'Deyneko, Dina'
'Aksenov, Sergey'
'Charkin, Dmitri'
'Povolotskiy, Alexey'
'Savchenko, Yevgeny'
'Antonov, Andrey'
'Krzhizhanovskaya, Maria'
'Ugolkov, Valery'
'Firsova, Vera'
'Vaitieva, Yulia'
'Boldyrev, Kirill'
'Bubnova, Rimma'

_publ_section_title
;
 Magnesium cations as templates for the self-assembly of supramolecular
 luminescent {Mg@[B<sub>18</sub>&#x3c6;<sub>34-35</sub>]}-clusters.
;
_journal_issue 19
_journal_name_full 'Dalton transactions (Cambridge, England : 2003)'
_journal_page_first 8112
_journal_page_last 8117
_journal_paper_doi 10.1039/d3dt04048h
_journal_volume 53
_journal_year 2024
_chemical_absolute_configuration unk
_chemical_formula_moiety 'B8.5 Mg0.5 O15, B8.5 Mg0.5 O15.5, 1[C11H41.5N4.5O]'
_chemical_formula_sum 'C11 H41.5 B17 Mg N4.5 O31.5'
_chemical_formula_weight 941.281
_space_group_crystal_system monoclinic
_space_group_IT_number 4
_space_group_name_Hall 'P 2yb'
_space_group_name_H-M_alt 'P 1 21 1'
_symmetry_Int_Tables_number 4
_atom_sites_solution_primary dual
_audit_creation_date 2024-03-05
_audit_creation_method
;
Olex2 1.5-alpha
(compiled 2024.02.16 svn.r378c4104 for OlexSys, GUI svn.r6928)
;
_audit_update_record
;
2024-03-15 deposited with the CCDC.	2024-03-21 downloaded from the CCDC.
;
_cell_angle_alpha 90
_cell_angle_beta 94.5979(13)
_cell_angle_gamma 90
_cell_formula_units_Z 4
_cell_length_a 14.33587(19)
_cell_length_b 19.9667(3)
_cell_length_c 14.4962(2)
_cell_measurement_reflns_used 28247
_cell_measurement_temperature 266(30)
_cell_measurement_theta_max 79.3390
_cell_measurement_theta_min 3.0160
_cell_volume 4136.04(10)
_computing_cell_refinement 'CrysAlisPro 1.171.41.93a (Rigaku OD, 2020)'
_computing_data_collection 'CrysAlisPro 1.171.41.93a (Rigaku OD, 2020)'
_computing_data_reduction 'CrysAlisPro 1.171.41.93a (Rigaku OD, 2020)'
_computing_molecular_graphics 'Olex2 1.5-alpha (Dolomanov et al., 2009)'
_computing_publication_material 'Olex2 1.5-alpha (Dolomanov et al., 2009)'
_computing_structure_refinement 'olex2.refine 1.5-alpha (Bourhis et al., 2015)'
_computing_structure_solution 'SHELXD  (Sheldrick, 2008)'
_diffrn_ambient_environment N~2~
_diffrn_ambient_temperature 266(30)
_diffrn_detector 'Hybrid Pixel Array Detector'
_diffrn_detector_area_resol_mean 10.0000
_diffrn_detector_type HyPix
_diffrn_measured_fraction_theta_full 0.9987
_diffrn_measured_fraction_theta_max 0.9826
_diffrn_measurement_details
;
List of Runs (angles in degrees, time in seconds):

  # Type    Start    End  Width  t~exp~   \w     \q     \k     \f   Frames
#--------------------------------------------------------------------------
  1  \w    -71.00  24.00   0.50    2.00    --  -46.59  79.00  90.00  190
  2  \w     25.00  59.00   0.50    2.00    --   46.59 -79.00 -33.00   68
  3  \w    -72.00 -46.00   0.50    8.00    --  -91.75  79.00  90.00   52
  4  \w   -144.00 -98.00   0.50    8.00    --  -91.75 -79.00 -33.00   92
  5  \w    101.00 161.00   0.50    8.00    --  113.25  79.00  90.00  120
  6  \w    109.00 135.00   0.50    8.00    --  113.25 -79.00 -33.00   52
  7  \w   -115.00 -73.00   0.50    2.00    --  -46.59-125.00  90.00   84
  8  \w   -117.00 -73.00   0.50    2.00    --  -46.59-125.00 -60.00   88
  9  \w   -118.00 -31.00   0.50    2.00    --  -46.59 -57.00 -30.00  174
 10  \w   -102.00 -73.00   0.50    2.00    --  -46.59-125.00  60.00   58
 11  \w    -51.00 -26.00   0.50    8.00    --  -91.75  45.00 -90.00   50
 12  \w    -69.00 -29.00   0.50    8.00    --  -91.75  61.00 -30.00   80
 13  \w     42.00  70.00   0.50    8.00    --  113.25 -61.00  30.00   56
 14  \w     41.00  66.00   0.50    8.00    --  113.25 -61.00-150.00   50
 15  \w    143.00 178.00   0.50    8.00    --  113.25  15.00  30.00   70
 16  \w    141.00 173.00   0.50    8.00    --  113.25  15.00-180.00   64
 17  \w     46.00  71.00   0.50    8.00    --  113.25 -61.00 -30.00   50
 18  \w     58.00 105.00   0.50    8.00    --  113.25 -77.00 150.00   94
 19  \w    153.00 178.00   0.50    8.00    --  113.25  77.00-180.00   50
 20  \w     41.00  67.00   0.50    8.00    --  113.25 -61.00 -90.00   52
 21  \w     98.00 133.00   0.50    8.00    --  113.25  15.00-180.00   70
 22  \w     43.00  69.00   0.50    8.00    --  113.25 -61.00-120.00   52
 23  \w     53.00  91.00   0.50    8.00    --  113.25 -77.00   0.00   76
 24  \w     65.00  91.00   0.50    8.00    --  113.25-125.00  60.00   52
 25  \w     48.00 101.00   0.50    8.00    --  113.25 -77.00 -60.00  106
 26  \w     62.00  91.00   0.50    8.00    --  113.25 -95.00-150.00   58
 27  \w     50.00 107.00   0.50    8.00    --  113.25-125.00 120.00  114
 28  \w     96.00 128.00   0.50    8.00    --  113.25  15.00 -60.00   64
 29  \w    140.00 178.00   0.50    8.00    --  113.25  15.00 -60.00   76
 30  \w     41.00  71.00   0.50    8.00    --  113.25 -61.00  60.00   60
 31  \w     96.00 155.00   0.50    8.00    --  113.25  15.00  60.00  118
 32  \w    119.00 145.00   0.50    8.00    --  113.25  77.00-180.00   52
 33  \w     41.00  66.00   0.50    8.00    --  113.25 -61.00  90.00   50
 34  \w    109.00 157.00   0.50    8.00    --  113.25  45.00 150.00   96
 35  \w    122.00 159.00   0.50    8.00    --  113.25  45.00  60.00   74
 36  \w     43.00  74.00   0.50    8.00    --  113.25 -95.00   0.00   62
 37  \w     43.00 104.00   0.50    8.00    --  113.25 -77.00-120.00  122
 38  \w     78.00 105.00   0.50    8.00    --  113.25 -95.00   0.00   54
 39  \w     45.00  98.00   0.50    8.00    --  113.25 -77.00 120.00  106
 40  \w     42.00  71.00   0.50    8.00    --  113.25 -77.00  30.00   58
 41  \w     41.00  68.00   0.50    8.00    --  113.25 -61.00   0.00   54
 42  \w     91.00 116.00   0.50    8.00    --  113.25  77.00-150.00   50
 43  \w    143.00 170.00   0.50    8.00    --  113.25  77.00-150.00   54
 44  \w     42.00  67.00   0.50    8.00    --  113.25 -61.00-180.00   50
 45  \w     58.00  83.00   0.50    8.00    --  113.25-125.00 -60.00   50
 46  \w     98.00 133.00   0.50    8.00    --  113.25  15.00  30.00   70
;
_diffrn_measurement_device 'four-circle diffractometer'
_diffrn_measurement_device_type 'XtaLAB Synergy, Dualflex, HyPix'
_diffrn_measurement_method '\w scans'
_diffrn_orient_matrix_type 'CrysAlisPro convention (1999,Acta A55,543-557)'
_diffrn_orient_matrix_UB_11 0.0134339000
_diffrn_orient_matrix_UB_12 -0.0578288000
_diffrn_orient_matrix_UB_13 0.0701604000
_diffrn_orient_matrix_UB_21 0.0741476000
_diffrn_orient_matrix_UB_22 -0.0314032000
_diffrn_orient_matrix_UB_23 -0.0580681000
_diffrn_orient_matrix_UB_31 0.0770734000
_diffrn_orient_matrix_UB_32 0.0402581000
_diffrn_orient_matrix_UB_33 0.0554932000
_diffrn_radiation_monochromator mirror
_diffrn_radiation_probe x-ray
_diffrn_radiation_type 'Cu K\a'
_diffrn_radiation_wavelength 1.54184
_diffrn_reflns_av_R_equivalents 0.0567
_diffrn_reflns_av_unetI/netI 0.0443
_diffrn_reflns_Laue_measured_fraction_full 0.9987
_diffrn_reflns_Laue_measured_fraction_max 0.9826
_diffrn_reflns_limit_h_max 18
_diffrn_reflns_limit_h_min -17
_diffrn_reflns_limit_k_max 25
_diffrn_reflns_limit_k_min -25
_diffrn_reflns_limit_l_max 18
_diffrn_reflns_limit_l_min -17
_diffrn_reflns_number 43527
_diffrn_reflns_point_group_measured_fraction_full 0.9158
_diffrn_reflns_point_group_measured_fraction_max 0.8737
_diffrn_reflns_theta_full 67.6840
_diffrn_reflns_theta_max 79.90
_diffrn_reflns_theta_min 3.06
_diffrn_source 'micro-focus sealed X-ray tube'
_diffrn_source_type 'PhotonJet (Cu) X-ray Source'
_exptl_absorpt_coefficient_mu 1.324
_exptl_absorpt_correction_T_max 1.000
_exptl_absorpt_correction_T_min 0.483
_exptl_absorpt_correction_type gaussian
_exptl_absorpt_process_details
;
CrysAlisPro 1.171.41.93a (Rigaku Oxford Diffraction, 2020)
Numerical absorption correction based on gaussian integration over
a multifaceted crystal model
Empirical absorption correction using spherical harmonics,
implemented in SCALE3 ABSPACK scaling algorithm.
;
_exptl_crystal_density_diffrn 1.512
_exptl_crystal_description prizm
_exptl_crystal_F_000 2396.293
_exptl_crystal_size_max 0.3
_exptl_crystal_size_mid 0.21
_exptl_crystal_size_min 0.19
_refine_diff_density_max 0.3478
_refine_diff_density_min -0.4077
_refine_diff_density_rms 0.0830
_refine_ls_abs_structure_details 'Hooft, R.W.W., Straver, L.H., Spek, A.L. (2010). J. Appl. Cryst., 43, 665-668.'
_refine_ls_abs_structure_Flack 0.53(2)
_refine_ls_d_res_high 0.7831
_refine_ls_d_res_low 14.4496
_refine_ls_goodness_of_fit_ref 1.0168
_refine_ls_hydrogen_treatment undef
_refine_ls_matrix_type full
_refine_ls_number_constraints 0
_refine_ls_number_parameters 874
_refine_ls_number_reflns 15771
_refine_ls_number_restraints 1
_refine_ls_restrained_S_all 1.0168
_refine_ls_R_factor_all 0.0568
_refine_ls_R_factor_gt 0.0544
_refine_ls_shift/su_max 0.0004
_refine_ls_shift/su_mean 0.0000
_refine_ls_structure_factor_coef Fsqd
_refine_ls_weighting_details 'w=1/[\s^2^(Fo^2^)+(0.1229P)^2^+0.6903P] where P=(Fo^2^+2Fc^2^)/3'
_refine_ls_weighting_scheme calc
_refine_ls_wR_factor_gt 0.1557
_refine_ls_wR_factor_ref 0.1583
_reflns_Friedel_coverage 0.758
_reflns_limit_h_max 18
_reflns_limit_h_min -18
_reflns_limit_k_max 25
_reflns_limit_k_min -25
_reflns_limit_l_max 18
_reflns_limit_l_min -18
_reflns_number_gt 14747
_reflns_number_total 15771
_reflns_threshold_expression I>=2u(I)
_cod_data_source_file d3dt04048h2.cif
_cod_data_source_block 6
_cod_depositor_comments 'Adding full bibliography for 7715886--7715891.cif.'
_cod_original_cell_volume 4136.05(10)
_cod_original_sg_symbol_Hall ' P 2yb'
_cod_original_formula_sum 'C11 H41.5 B17 Mg1 N4.5 O31.5'
_cod_database_code 7715891
_chemical_oxdiff_formula C11H41.5B17MgN4.5O31.5
_olex2_refinement_description
;
;
_smtbx_masks_special_details
;
A solvent mask was calculated and 581 electrons were 
found in a volume of 2008\%A^3^ in 1 void per unit cell. 
This is consistent with the presence of 
1[C11H41N4O1.5] per formula unit 
which account for 572 electrons 
per unit cell.
;
_smtbx_masks_void_probe_radius 1.2
_smtbx_masks_void_truncation_radius 1.2
_olex2_submission_special_instructions 'No special instructions were received'
_oxdiff_exptl_absorpt_empirical_details
;
Empirical correction (ABSPACK) includes:
- Absorption correction using spherical harmonics
- Frame scaling
;
_oxdiff_exptl_absorpt_empirical_full_max 2.874
_oxdiff_exptl_absorpt_empirical_full_min 0.350

loop_
_space_group_symop_id
_space_group_symop_operation_xyz
1 x,y,z
2 -x,y+1/2,-z

loop_
_atom_site_label
_atom_site_type_symbol
_atom_site_fract_x
_atom_site_fract_y
_atom_site_fract_z
_atom_site_U_iso_or_equiv
_atom_site_adp_type
_atom_site_occupancy
_atom_site_refinement_flags_posn
Mg1 Mg 0.98960(5) 0.54838(4) 0.00327(5) 0.01837(16) Uani 1.000000 .
Mg2 Mg 0.50566(5) 0.31328(4) 0.48491(5) 0.01847(16) Uani 1.000000 .
O1 O 0.85446(11) 0.55755(9) -0.06523(12) 0.0215(3) Uani 1.000000 .
O2 O 1.12542(11) 0.56204(9) 0.07009(12) 0.0233(3) Uani 1.000000 .
O3 O 0.92970(12) 0.54040(9) 0.13073(13) 0.0244(3) Uani 1.000000 .
O4 O 0.37117(12) 0.30827(9) 0.41164(11) 0.0225(3) Uani 1.000000 .
O5 O 0.63732(11) 0.29426(9) 0.55404(12) 0.0213(3) Uani 1.000000 .
O6 O 0.99383(12) 0.65481(9) -0.00434(12) 0.0233(4) Uani 1.000000 .
O7 O 0.56676(12) 0.31542(9) 0.35576(12) 0.0223(3) Uani 1.000000 .
O8 O 0.76439(12) 0.59724(10) -0.20529(12) 0.0276(4) Uani 1.000000 .
O9 O 1.04697(12) 0.53229(10) -0.12443(12) 0.0245(4) Uani 1.000000 .
O10 O 0.76768(13) 0.54183(11) 0.06747(13) 0.0302(4) Uani 1.000000 .
O11 O 0.79879(12) 0.50014(11) 0.21616(13) 0.0278(4) Uani 1.000000 .
O12 O 0.52152(13) 0.42277(9) 0.47258(13) 0.0238(3) Uani 1.000000 .
O13 O 0.42625(13) 0.29126(10) 0.26065(12) 0.0286(4) Uani 1.000000 .
O14 O 0.99098(12) 0.44197(9) 0.01134(13) 0.0251(4) Uani 1.000000 .
O15 O 0.72708(12) 0.25618(10) 0.69776(13) 0.0278(4) Uani 1.000000 .
O16 O 1.21679(13) 0.60726(11) 0.20717(13) 0.0303(4) Uani 1.000000 .
O17 O 0.90254(15) 0.65350(10) -0.14938(14) 0.0325(4) Uani 1.000000 .
O18 O 0.84932(13) 0.43703(10) 0.08932(14) 0.0303(4) Uani 1.000000 .
O19 O 1.07119(14) 0.56133(11) 0.22378(13) 0.0318(4) Uani 1.000000 .
O20 O 1.20952(12) 0.54730(11) -0.06418(14) 0.0318(4) Uani 1.000000 .
O21 O 0.39867(15) 0.19668(10) 0.35631(13) 0.0305(4) Uani 1.000000 .
O22 O 0.66252(12) 0.41297(9) 0.39663(14) 0.0262(4) Uani 1.000000 .
O23 O 0.47930(13) 0.20813(9) 0.50492(12) 0.0236(4) Uani 1.000000 .
O24 O 1.38032(15) 0.63024(14) 0.19709(17) 0.0436(6) Uani 1.000000 .
O25 O 0.44539(12) 0.33736(9) 0.60198(12) 0.0217(3) Uani 1.000000 .
O26 O 0.72743(12) 0.30346(10) 0.42177(13) 0.0275(4) Uani 1.000000 .
O27 O 1.08395(14) 0.66542(10) 0.14121(14) 0.0302(4) Uani 1.000000 .
B1 B 0.66461(18) 0.34459(14) 0.36125(17) 0.0204(5) Uani 1.000000 .
O28 O 0.69129(14) 0.58679(14) -0.06544(16) 0.0418(6) Uani 1.000000 .
O29 O 0.70329(12) 0.34561(10) 0.27171(13) 0.0276(4) Uani 1.000000 .
O30 O 0.90653(13) 0.54535(11) -0.21995(13) 0.0306(4) Uani 1.000000 .
O31 O 1.28775(14) 0.59500(15) 0.06638(17) 0.0439(6) Uani 1.000000 .
O32 O 0.61523(14) 0.51767(9) 0.43892(15) 0.0315(4) Uani 1.000000 .
O33 O 1.13641(13) 0.44013(11) -0.05736(15) 0.0323(4) Uani 1.000000 .
O34 O 0.38298(14) 0.44441(10) 0.55049(15) 0.0317(4) Uani 1.000000 .
O35 O 0.60517(15) 0.62657(14) -0.19600(18) 0.0460(6) Uani 1.000000 .
O36 O 0.83038(15) 0.47107(14) 0.37490(15) 0.0427(6) Uani 1.000000 .
O37 O 0.95097(14) 0.50791(14) 0.28941(14) 0.0403(5) Uani 1.000000 .
O38 O 1.18043(13) 0.48521(11) -0.19893(14) 0.0314(4) Uani 1.000000 .
O39 O 0.88609(15) 0.22882(17) 0.68869(18) 0.0545(8) Uani 1.000000 .
O40 O 0.55661(15) 0.33126(13) 0.19047(14) 0.0401(5) Uani 1.000000 .
B2 B 0.6882(2) 0.60311(17) -0.1584(2) 0.0319(6) Uani 1.000000 .
O41 O 1.03649(16) 0.50360(16) -0.28577(15) 0.0502(7) Uani 1.000000 .
O42 O 0.28606(12) 0.34741(11) 0.53687(14) 0.0302(4) Uani 1.000000 .
O43 O 0.79709(14) 0.26166(16) 0.55674(17) 0.0508(7) Uani 1.000000 .
O44 O 0.52699(14) 0.61346(9) 0.38769(13) 0.0275(4) Uani 1.000000 .
O45 O 0.9603(2) 0.75271(11) -0.09385(17) 0.0485(6) Uani 1.000000 .
O46 O 0.41472(17) 0.10376(10) 0.45231(15) 0.0376(5) Uani 1.000000 .
B3 B 0.59898(19) 0.45154(14) 0.43606(19) 0.0228(5) Uani 1.000000 .
O47 O 0.92664(18) 0.33805(11) 0.05749(18) 0.0422(5) Uani 1.000000 .
B4 B 1.29340(19) 0.61202(16) 0.1583(2) 0.0283(6) Uani 1.000000 .
O48 O 1.04049(19) 0.76143(10) 0.05782(16) 0.0436(6) Uani 1.000000 .
B5 B 1.0398(2) 0.69417(14) 0.06611(19) 0.0239(5) Uani 1.000000 .
O49 O 1.16256(16) 0.46256(17) -0.35878(15) 0.0541(8) Uani 1.000000 .
B6 B 0.9512(2) 0.68598(15) -0.0835(2) 0.0263(6) Uani 1.000000 .
O50 O 0.68174(16) 0.36703(15) 0.11203(15) 0.0477(6) Uani 1.000000 .
O51 O 0.46135(15) 0.53397(9) 0.48801(17) 0.0357(5) Uani 1.000000 .
O52 O 0.20850(15) 0.28635(16) 0.42006(17) 0.0517(7) Uani 1.000000 .
B7 B 0.9212(2) 0.40524(15) 0.0542(2) 0.0257(6) Uani 1.000000 .
B8 B 0.7740(2) 0.56125(16) -0.0200(2) 0.0277(6) Uani 1.000000 .
B9 B 0.4529(2) 0.46710(13) 0.5050(2) 0.0228(5) Uani 1.000000 .
B10 B 1.1291(2) 0.48394(19) -0.2793(2) 0.0328(7) Uani 1.000000 .
B11 B 1.20668(19) 0.56821(16) 0.0232(2) 0.0257(6) Uani 1.000000 .
O53 O 1.07735(18) 0.34142(11) -0.00387(19) 0.0451(5) Uani 1.000000 .
B12 B 0.6512(2) 0.34920(17) 0.1931(2) 0.0296(6) Uani 1.000000 .
B13 B 0.4301(2) 0.16991(14) 0.4381(2) 0.0258(5) Uani 1.000000 .
B14 B 1.0713(2) 0.40789(14) -0.0201(2) 0.0295(6) Uani 1.000000 .
B15 B 0.9974(2) 0.52844(15) -0.2084(2) 0.0256(5) Uani 1.000000 .
B16 B 0.98355(19) 0.53752(16) 0.21333(19) 0.0248(5) Uani 1.000000 .
B17 B 0.8039(2) 0.2487(2) 0.6504(3) 0.0351(7) Uani 1.000000 .
B18 B 0.29076(18) 0.31472(15) 0.45813(19) 0.0241(5) Uani 1.000000 .
B19 B 0.8572(2) 0.49265(18) 0.2924(2) 0.0314(6) Uani 1.000000 .
B20 B 0.5175(2) 0.31119(15) 0.27064(19) 0.0251(5) Uani 1.000000 .
B21 B 0.7184(2) 0.28783(16) 0.5100(2) 0.0314(6) Uani 1.000000 .
B22 B 1.12365(19) 0.59911(16) 0.1601(2) 0.0250(5) Uani 1.000000 .
B23 B 0.85845(19) 0.58724(15) -0.1598(2) 0.0247(5) Uani 1.000000 .
B24 B 0.36588(18) 0.75962(14) 0.34969(18) 0.0213(5) Uani 1.000000 .
B25 B 1.14322(19) 0.50069(16) -0.1101(2) 0.0254(5) Uani 1.000000 .
B26 B 0.83491(19) 0.50468(14) 0.12496(19) 0.0228(5) Uani 1.000000 .
B27 B 0.63696(18) 0.88022(14) 0.40698(18) 0.0214(5) Uani 1.000000 .
B28 B 0.49727(19) 0.68053(13) 0.39599(18) 0.0209(5) Uani 1.000000 .
B29 B 0.5473(2) 0.56803(14) 0.4644(2) 0.0254(5) Uani 1.000000 .
B30 B 0.5257(2) 0.79833(14) 0.31507(19) 0.0243(5) Uani 1.000000 .
B31 B 0.9999(3) 0.29814(16) 0.0227(3) 0.0397(8) Uani 1.000000 .
B32 B 0.2012(3) 0.2589(2) 0.3318(3) 0.0433(9) Uani 1.000000 .
O54 O 0.67290(12) 0.89552(9) 0.31712(12) 0.0248(3) Uani 1.000000 .
O55 O 0.40135(12) 0.69206(9) 0.36737(12) 0.0236(3) Uani 1.000000 .
B33 B 1.36796(18) 0.26396(14) 0.32705(18) 0.0207(5) Uani 1.000000 .
O56 O 0.57290(14) 0.81804(10) 0.23487(13) 0.0296(4) Uani 1.000000 .
O57 O 0.68054(18) 0.88078(14) 0.15697(15) 0.0459(6) Uani 1.000000 .
O58 O 1.27521(13) 0.26051(11) 0.28108(14) 0.0315(4) Uani 1.000000 .
O59 O 0.42738(12) 0.79871(9) 0.29548(11) 0.0223(3) Uani 1.000000 .
B34 B 0.64081(19) 0.86465(16) 0.2388(2) 0.0257(5) Uani 1.000000 .
O60 O 1.11974(19) 0.2312(2) 0.3038(2) 0.0735(11) Uani 1.000000 .
O61 O 0.55450(12) 0.72441(9) 0.33488(12) 0.0225(3) Uani 1.000000 .

loop_
_atom_site_aniso_label
_atom_site_aniso_U_11
_atom_site_aniso_U_22
_atom_site_aniso_U_33
_atom_site_aniso_U_12
_atom_site_aniso_U_13
_atom_site_aniso_U_23
Mg1 0.0186(3) 0.0186(4) 0.0173(3) 0.0006(3) -0.0026(3) -0.0013(3)
Mg2 0.0196(3) 0.0187(4) 0.0165(3) -0.0012(3) -0.0024(3) 0.0016(3)
O1 0.0162(7) 0.0225(8) 0.0246(8) 0.0031(6) -0.0067(6) 0.0013(6)
O2 0.0179(7) 0.0311(9) 0.0205(8) -0.0007(7) -0.0013(6) -0.0041(7)
O3 0.0240(8) 0.0251(9) 0.0233(8) -0.0030(7) -0.0021(6) 0.0006(7)
O4 0.0222(8) 0.0273(8) 0.0169(7) -0.0023(7) -0.0045(6) -0.0010(6)
O5 0.0164(7) 0.0265(8) 0.0203(8) -0.0004(6) -0.0031(6) 0.0034(6)
O6 0.0313(9) 0.0168(8) 0.0200(8) -0.0019(6) -0.0099(7) 0.0020(6)
O7 0.0212(8) 0.0253(8) 0.0202(8) -0.0002(7) 0.0010(6) -0.0032(6)
O8 0.0255(8) 0.0371(10) 0.0191(8) 0.0101(8) -0.0057(7) -0.0011(7)
O9 0.0215(8) 0.0311(9) 0.0203(8) 0.0037(7) -0.0026(6) -0.0054(7)
O10 0.0229(8) 0.0426(11) 0.0248(9) 0.0085(8) 0.0000(7) 0.0070(8)
O11 0.0235(8) 0.0396(10) 0.0202(8) 0.0012(7) 0.0008(7) 0.0069(7)
O12 0.0269(8) 0.0161(7) 0.0285(9) 0.0024(7) 0.0018(7) -0.0009(6)
O13 0.0275(9) 0.0389(10) 0.0183(8) -0.0063(8) -0.0052(7) 0.0009(7)
O14 0.0248(8) 0.0173(8) 0.0329(10) 0.0018(6) -0.0003(7) -0.0009(7)
O15 0.0206(8) 0.0382(10) 0.0231(9) -0.0014(7) -0.0082(7) 0.0064(7)
O16 0.0248(8) 0.0434(11) 0.0217(9) -0.0054(8) -0.0054(7) -0.0035(8)
O17 0.0404(10) 0.0263(9) 0.0290(10) -0.0078(8) -0.0082(8) 0.0070(8)
O18 0.0276(9) 0.0277(9) 0.0348(10) -0.0039(7) -0.0014(7) -0.0020(8)
O19 0.0321(9) 0.0418(11) 0.0203(9) -0.0153(8) -0.0058(7) 0.0045(8)
O20 0.0210(8) 0.0411(11) 0.0328(10) -0.0044(8) -0.0003(7) -0.0134(8)
O21 0.0412(10) 0.0288(9) 0.0198(8) -0.0031(8) -0.0076(7) -0.0039(7)
O22 0.0203(8) 0.0226(8) 0.0357(10) -0.0011(6) 0.0022(7) -0.0084(7)
O23 0.0318(9) 0.0149(8) 0.0221(8) 0.0006(7) -0.0092(7) 0.0009(6)
O24 0.0238(9) 0.0677(16) 0.0384(12) -0.0079(10) -0.0037(8) -0.0232(11)
O25 0.0237(8) 0.0253(8) 0.0159(7) 0.0047(7) -0.0005(6) -0.0027(6)
O26 0.0199(8) 0.0351(10) 0.0272(9) 0.0045(7) -0.0007(7) 0.0071(7)
O27 0.0342(9) 0.0287(9) 0.0267(9) 0.0019(8) -0.0044(7) -0.0095(7)
B1 0.0196(11) 0.0274(12) 0.0136(11) 0.0004(10) -0.0022(9) 0.0042(9)
O28 0.0272(9) 0.0666(16) 0.0310(11) 0.0141(10) -0.0018(8) 0.0245(10)
O29 0.0242(8) 0.0363(10) 0.0225(9) -0.0017(7) 0.0030(7) 0.0027(7)
O30 0.0242(8) 0.0438(11) 0.0224(9) 0.0102(8) -0.0068(7) -0.0057(8)
O31 0.0251(9) 0.0689(16) 0.0379(12) -0.0132(10) 0.0024(8) -0.0199(11)
O32 0.0311(9) 0.0176(8) 0.0462(12) -0.0010(7) 0.0053(8) -0.0043(8)
O33 0.0225(8) 0.0327(10) 0.0411(11) 0.0085(8) -0.0018(8) -0.0006(8)
O34 0.0287(9) 0.0251(9) 0.0422(11) 0.0040(7) 0.0080(8) 0.0064(8)
O35 0.0268(10) 0.0680(16) 0.0428(13) 0.0124(10) -0.0001(9) 0.0243(11)
O36 0.0316(10) 0.0707(16) 0.0242(10) -0.0170(10) -0.0076(8) 0.0093(10)
O37 0.0283(9) 0.0676(16) 0.0235(10) -0.0100(10) -0.0065(7) 0.0141(9)
O38 0.0212(8) 0.0451(11) 0.0279(10) 0.0073(8) 0.0019(7) -0.0094(8)
O39 0.0224(9) 0.100(2) 0.0407(13) 0.0087(11) 0.0008(8) 0.0345(14)
O40 0.0342(10) 0.0632(15) 0.0226(9) -0.0167(10) -0.0003(8) 0.0050(9)
B2 0.0398(16) 0.0316(15) 0.0240(14) 0.0087(13) -0.0001(12) 0.0095(12)
O41 0.0348(11) 0.088(2) 0.0256(10) 0.0345(12) -0.0115(8) -0.0161(11)
O42 0.0168(7) 0.0450(11) 0.0275(9) 0.0022(8) -0.0065(7) -0.0100(8)
O43 0.0219(9) 0.091(2) 0.0403(12) 0.0251(11) 0.0047(8) 0.0295(13)
O44 0.0368(9) 0.0188(8) 0.0259(9) -0.0003(7) -0.0050(7) -0.0047(7)
O45 0.0775(17) 0.0236(10) 0.0415(13) -0.0049(10) -0.0132(12) 0.0125(9)
O46 0.0558(13) 0.0227(9) 0.0332(11) -0.0046(9) -0.0029(9) -0.0032(8)
B3 0.0200(11) 0.0251(13) 0.0224(12) -0.0003(10) -0.0040(9) 0.0045(10)
O47 0.0531(13) 0.0223(9) 0.0521(14) -0.0043(9) 0.0094(11) 0.0013(9)
B4 0.0179(12) 0.0358(15) 0.0299(15) -0.0049(11) -0.0061(10) -0.0086(12)
O48 0.0707(16) 0.0164(9) 0.0404(12) -0.0082(9) -0.0160(11) -0.0038(8)
B5 0.0345(14) 0.0181(12) 0.0183(12) -0.0039(10) -0.0040(10) -0.0016(9)
O49 0.0361(11) 0.103(2) 0.0223(10) 0.0377(13) -0.0048(8) -0.0146(12)
B6 0.0290(13) 0.0211(13) 0.0287(14) -0.0001(10) 0.0013(11) 0.0075(10)
O50 0.0414(11) 0.0773(18) 0.0241(10) -0.0308(12) 0.0004(8) 0.0061(10)
O51 0.0362(10) 0.0168(9) 0.0557(13) 0.0049(7) 0.0143(9) 0.0059(8)
O52 0.0267(10) 0.091(2) 0.0366(12) -0.0181(11) -0.0021(8) -0.0322(13)
B7 0.0297(14) 0.0225(13) 0.0241(13) -0.0021(10) -0.0033(10) -0.0047(10)
B8 0.0204(12) 0.0300(14) 0.0322(15) 0.0087(11) -0.0006(11) 0.0089(11)
B9 0.0252(13) 0.0145(11) 0.0289(14) 0.0023(9) 0.0036(10) 0.0027(9)
B10 0.0290(14) 0.0476(19) 0.0215(13) 0.0086(13) 0.0000(11) -0.0065(13)
B11 0.0202(11) 0.0343(15) 0.0221(13) -0.0021(11) -0.0019(10) -0.0006(11)
O53 0.0558(13) 0.0204(10) 0.0603(15) 0.0098(9) 0.0122(11) -0.0045(9)
B12 0.0313(14) 0.0352(15) 0.0225(13) -0.0040(12) 0.0035(11) -0.0024(11)
B13 0.0332(14) 0.0203(12) 0.0244(14) -0.0052(11) 0.0058(11) -0.0032(10)
B14 0.0360(15) 0.0175(13) 0.0331(15) 0.0071(11) -0.0084(12) -0.0025(11)
B15 0.0231(12) 0.0295(13) 0.0241(13) 0.0059(10) 0.0006(10) -0.0043(10)
B16 0.0205(12) 0.0350(15) 0.0185(12) -0.0042(11) -0.0010(9) -0.0023(10)
B17 0.0215(13) 0.0476(19) 0.0368(16) 0.0009(13) 0.0048(12) 0.0100(14)
B18 0.0167(11) 0.0324(14) 0.0218(12) 0.0048(10) -0.0068(9) -0.0004(11)
B19 0.0297(14) 0.0354(15) 0.0290(15) -0.0070(12) 0.0025(11) 0.0056(12)
B20 0.0243(12) 0.0320(14) 0.0181(12) -0.0011(11) -0.0031(10) 0.0054(10)
B21 0.0333(15) 0.0287(14) 0.0327(15) 0.0085(12) 0.0049(12) 0.0050(12)
B22 0.0223(12) 0.0297(13) 0.0224(13) -0.0080(11) -0.0014(10) 0.0008(11)
B23 0.0230(12) 0.0252(13) 0.0260(13) 0.0008(10) 0.0024(10) -0.0033(10)
B24 0.0184(11) 0.0251(12) 0.0196(12) -0.0053(9) -0.0035(9) -0.0019(10)
B25 0.0229(12) 0.0335(14) 0.0192(12) 0.0020(11) -0.0025(9) -0.0046(11)
B26 0.0225(12) 0.0267(13) 0.0186(12) -0.0000(10) -0.0021(9) 0.0047(10)
B27 0.0220(11) 0.0253(12) 0.0161(11) -0.0006(10) -0.0033(9) 0.0038(9)
B28 0.0245(12) 0.0190(11) 0.0182(12) 0.0009(10) -0.0050(9) -0.0027(9)
B29 0.0268(13) 0.0187(12) 0.0309(15) -0.0024(10) 0.0023(11) 0.0005(10)
B30 0.0322(14) 0.0202(12) 0.0196(12) 0.0008(10) -0.0049(10) -0.0019(10)
B31 0.056(2) 0.0165(13) 0.0459(19) 0.0022(13) 0.0016(16) -0.0041(13)
B32 0.0308(16) 0.066(2) 0.0328(17) -0.0010(16) -0.0026(13) -0.0152(16)
O54 0.0264(8) 0.0272(9) 0.0202(8) -0.0059(7) -0.0011(6) 0.0020(7)
O55 0.0260(8) 0.0250(8) 0.0189(8) -0.0049(7) -0.0046(6) -0.0033(6)
B33 0.0173(11) 0.0281(13) 0.0164(11) -0.0019(10) -0.0002(9) -0.0057(10)
O56 0.0317(9) 0.0333(9) 0.0235(8) -0.0090(8) -0.0005(7) 0.0020(7)
O57 0.0506(12) 0.0642(16) 0.0220(10) -0.0240(12) -0.0016(9) 0.0014(10)
O58 0.0246(9) 0.0454(11) 0.0238(9) -0.0076(8) -0.0020(7) -0.0037(8)
O59 0.0237(8) 0.0241(8) 0.0176(7) -0.0038(6) -0.0078(6) 0.0037(6)
B34 0.0201(11) 0.0349(14) 0.0211(13) -0.0054(11) -0.0034(10) 0.0072(11)
O60 0.0380(13) 0.127(3) 0.0542(17) -0.0225(16) -0.0052(11) -0.0400(19)
O61 0.0219(7) 0.0226(8) 0.0226(8) -0.0029(6) -0.0007(6) 0.0001(6)

loop_
_atom_type_symbol
_atom_type_scat_dispersion_real
_atom_type_scat_dispersion_imag
_atom_type_scat_Cromer_Mann_a1
_atom_type_scat_Cromer_Mann_a2
_atom_type_scat_Cromer_Mann_a3
_atom_type_scat_Cromer_Mann_a4
_atom_type_scat_Cromer_Mann_b1
_atom_type_scat_Cromer_Mann_b2
_atom_type_scat_Cromer_Mann_b3
_atom_type_scat_Cromer_Mann_b4
_atom_type_scat_Cromer_Mann_c
_atom_type_scat_source
_atom_type_scat_dispersion_source
B 0.00925 0.00394 2.05450 1.33260 1.09790 0.70680 23.21850 1.02100 60.34980 0.14030 -0.19320 'International Tables Volume C Table 6.1.1.4 (pp. 500-502)' 'Brennan, Cowan, Rev. Sci. Instrum., 1992, 63, 850'
Mg 0.17276 0.17757 5.42040 2.17350 1.22690 2.30730 2.82750 79.26110 0.38080 7.19370 0.85840 'International Tables Volume C Table 6.1.1.4 (pp. 500-502)' 'Brennan, Cowan, Rev. Sci. Instrum., 1992, 63, 850'
O 0.04960 0.03234 3.04850 2.28680 1.54630 0.86700 13.27710 5.70110 0.32390 32.90890 0.25080 'International Tables Volume C Table 6.1.1.4 (pp. 500-502)' 'Brennan, Cowan, Rev. Sci. Instrum., 1992, 63, 850'

loop_
_exptl_crystal_face_index_h
_exptl_crystal_face_index_k
_exptl_crystal_face_index_l
_exptl_crystal_face_perp_dist
2 -2 -1 0.0876
9 3 2 0.1105
-1 10 6 0.1089
-9 2 1 0.0745
-2 7 -7 0.1058
3 12 -2 0.1220
-6 -6 -5 0.1521
-3 -12 1 0.1037
0 -11 5 0.0728
6 -1 7 0.1212
3 0 -9 0.1052
6 4 -7 0.1025
-5 -2 8 0.1121
-4 -9 6 0.0861
-2 -6 8 0.0874
5 -11 0 0.0798

loop_
_geom_angle_atom_site_label_1
_geom_angle_atom_site_label_2
_geom_angle_atom_site_label_3
_geom_angle
_geom_angle_site_symmetry_1
_geom_angle_site_symmetry_3
_geom_angle_publ_flag
O2 Mg1 O1 167.62(8) . . ?
O3 Mg1 O1 89.76(7) . . ?
O3 Mg1 O2 91.89(7) . . ?
O6 Mg1 O1 85.30(7) . . ?
O6 Mg1 O2 82.33(7) . . ?
O6 Mg1 O3 97.84(8) . . ?
O9 Mg1 O1 90.46(7) . . ?
O9 Mg1 O2 90.69(7) . . ?
O9 Mg1 O3 166.87(9) . . ?
O9 Mg1 O6 95.26(8) . . ?
O14 Mg1 O1 96.69(7) . . ?
O14 Mg1 O2 95.68(7) . . ?
O14 Mg1 O3 83.04(8) . . ?
O14 Mg1 O6 177.84(8) . . ?
O14 Mg1 O9 83.90(8) . . ?
O5 Mg2 O4 166.85(8) . . ?
O7 Mg2 O4 88.98(7) . . ?
O7 Mg2 O5 90.34(7) . . ?
O12 Mg2 O4 95.82(7) . . ?
O12 Mg2 O5 97.08(7) . . ?
O12 Mg2 O7 81.75(7) . . ?
O23 Mg2 O4 81.94(7) . . ?
O23 Mg2 O5 85.43(7) . . ?
O23 Mg2 O7 103.10(8) . . ?
O23 Mg2 O12 174.57(8) . . ?
O25 Mg2 O4 89.95(7) . . ?
O25 Mg2 O5 94.05(7) . . ?
O25 Mg2 O7 164.99(8) . . ?
O25 Mg2 O12 83.47(8) . . ?
O25 Mg2 O23 91.57(8) . . ?
B8 O1 Mg1 123.64(16) . . ?
B23 O1 Mg1 111.30(14) . . ?
B23 O1 B8 120.67(19) . . ?
B11 O2 Mg1 123.92(15) . . ?
B22 O2 Mg1 112.40(14) . . ?
B22 O2 B11 116.82(19) . . ?
B16 O3 Mg1 121.89(16) . . ?
B26 O3 Mg1 114.20(14) . . ?
B26 O3 B16 117.6(2) . . ?
B18 O4 Mg2 120.54(14) . . ?
B33 O4 Mg2 113.61(14) 1_455 . ?
B33 O4 B18 118.47(19) 1_455 . ?
B21 O5 Mg2 123.76(17) . . ?
B24 O5 Mg2 114.65(13) 2_646 . ?
B24 O5 B21 117.4(2) 2_646 . ?
B5 O6 Mg1 122.18(16) . . ?
B6 O6 Mg1 118.24(16) . . ?
B6 O6 B5 119.6(2) . . ?
B1 O7 Mg2 113.95(13) . . ?
B20 O7 Mg2 124.77(16) . . ?
B20 O7 B1 118.5(2) . . ?
B23 O8 B2 122.9(2) . . ?
B15 O9 Mg1 125.52(16) . . ?
B25 O9 Mg1 110.95(15) . . ?
B25 O9 B15 120.2(2) . . ?
B26 O10 B8 127.6(2) . . ?
B26 O11 B19 120.7(2) . . ?
B3 O12 Mg2 122.02(16) . . ?
B9 O12 Mg2 120.55(16) . . ?
B9 O12 B3 117.4(2) . . ?
B33 O13 B20 130.2(2) 1_455 . ?
B7 O14 Mg1 122.35(16) . . ?
B14 O14 Mg1 117.25(17) . . ?
B14 O14 B7 120.1(2) . . ?
B24 O15 B17 121.3(2) 2_646 . ?
B22 O16 B4 120.8(2) . . ?
B23 O17 B6 136.2(2) . . ?
B26 O18 B7 134.6(2) . . ?
B22 O19 B16 130.0(2) . . ?
B25 O20 B11 124.4(2) . . ?
B33 O21 B13 133.7(2) 1_455 . ?
B3 O22 B1 135.6(2) . . ?
B13 O23 Mg2 121.91(16) . . ?
B28 O23 Mg2 116.32(14) 2_646 . ?
B28 O23 B13 120.9(2) 2_646 . ?
B27 O25 Mg2 117.56(15) 2_646 . ?
B30 O25 Mg2 116.78(16) 2_646 . ?
B30 O25 B27 124.1(2) 2_646 2_646 ?
B21 O26 B1 127.3(2) . . ?
B22 O27 B5 133.8(2) . . ?
O22 B1 O7 109.4(2) . . ?
O26 B1 O7 109.9(2) . . ?
O26 B1 O22 110.1(2) . . ?
O29 B1 O7 112.14(19) . . ?
O29 B1 O22 108.7(2) . . ?
O29 B1 O26 106.5(2) . . ?
B8 O28 B2 120.1(2) . . ?
B12 O29 B1 123.1(2) . . ?
B23 O30 B15 125.7(2) . . ?
B11 O31 B4 121.2(2) . . ?
B29 O32 B3 124.4(2) . . ?
B25 O33 B14 136.5(2) . . ?
B27 O34 B9 133.8(2) 2_646 . ?
B19 O37 B16 121.1(2) . . ?
B25 O38 B10 124.1(2) . . ?
B20 O40 B12 120.4(2) . . ?
O28 B2 O8 120.7(3) . . ?
O35 B2 O8 123.6(3) . . ?
O35 B2 O28 115.6(3) . . ?
B15 O41 B10 119.8(2) . . ?
B27 O42 B18 127.6(2) 2_646 . ?
B21 O43 B17 123.3(3) . . ?
B29 O44 B28 124.9(2) . . ?
B31 O45 B6 125.0(3) 2_755 . ?
B29 O46 B13 122.9(2) 2_646 . ?
O22 B3 O12 120.7(2) . . ?
O32 B3 O12 122.4(2) . . ?
O32 B3 O22 116.9(2) . . ?
B31 O47 B7 125.5(3) . . ?
O24 B4 O16 123.4(3) . . ?
O31 B4 O16 120.2(2) . . ?
O31 B4 O24 116.4(3) . . ?
B31 O48 B5 124.5(2) 2_755 . ?
O27 B5 O6 120.8(2) . . ?
O48 B5 O6 119.8(2) . . ?
O48 B5 O27 119.4(2) . . ?
O17 B6 O6 123.3(3) . . ?
O45 B6 O6 119.3(3) . . ?
O45 B6 O17 117.4(3) . . ?
B29 O51 B9 125.6(2) . . ?
B32 O52 B18 121.9(3) . . ?
O18 B7 O14 120.6(2) . . ?
O47 B7 O14 119.3(3) . . ?
O47 B7 O18 120.1(3) . . ?
O10 B8 O1 124.1(2) . . ?
O28 B8 O1 120.4(3) . . ?
O28 B8 O10 115.5(2) . . ?
O34 B9 O12 121.4(2) . . ?
O51 B9 O12 118.2(2) . . ?
O51 B9 O34 120.4(2) . . ?
O41 B10 O38 121.1(3) . . ?
O49 B10 O38 123.0(3) . . ?
O49 B10 O41 115.9(3) . . ?
O20 B11 O2 121.5(2) . . ?
O31 B11 O2 121.0(2) . . ?
O31 B11 O20 117.5(2) . . ?
B31 O53 B14 125.4(3) . . ?
O40 B12 O29 119.4(3) . . ?
O50 B12 O29 125.1(3) . . ?
O50 B12 O40 115.4(3) . . ?
O23 B13 O21 121.0(2) . . ?
O46 B13 O21 118.2(2) . . ?
O46 B13 O23 120.7(3) . . ?
O33 B14 O14 121.4(2) . . ?
O53 B14 O14 116.8(3) . . ?
O53 B14 O33 121.7(3) . . ?
O30 B15 O9 121.9(2) . . ?
O41 B15 O9 121.9(2) . . ?
O41 B15 O30 116.1(2) . . ?
O19 B16 O3 122.7(2) . . ?
O37 B16 O3 121.2(2) . . ?
O37 B16 O19 116.1(2) . . ?
O39 B17 O15 123.7(3) . . ?
O43 B17 O15 118.9(3) . . ?
O43 B17 O39 117.4(3) . . ?
O42 B18 O4 124.6(2) . . ?
O52 B18 O4 118.9(2) . . ?
O52 B18 O42 116.5(2) . . ?
O36 B19 O11 124.1(3) . . ?
O37 B19 O11 119.6(3) . . ?
O37 B19 O36 116.3(3) . . ?
O13 B20 O7 122.2(2) . . ?
O40 B20 O7 121.4(2) . . ?
O40 B20 O13 116.3(2) . . ?
O26 B21 O5 125.0(3) . . ?
O43 B21 O5 119.9(3) . . ?
O43 B21 O26 115.0(3) . . ?
O16 B22 O2 112.5(2) . . ?
O19 B22 O2 110.0(2) . . ?
O19 B22 O16 105.2(2) . . ?
O27 B22 O2 108.5(2) . . ?
O27 B22 O16 108.4(2) . . ?
O27 B22 O19 112.2(2) . . ?
O8 B23 O1 111.3(2) . . ?
O17 B23 O1 108.0(2) . . ?
O17 B23 O8 107.2(2) . . ?
O30 B23 O1 112.5(2) . . ?
O30 B23 O8 106.1(2) . . ?
O30 B23 O17 111.5(2) . . ?
O15 B24 O5 110.7(2) 2_656 2_656 ?
O55 B24 O5 106.72(19) . 2_656 ?
O55 B24 O15 109.5(2) . 2_656 ?
O59 B24 O5 107.92(19) . 2_656 ?
O59 B24 O15 110.0(2) . 2_656 ?
O59 B24 O55 111.9(2) . . ?
O20 B25 O9 110.5(2) . . ?
O33 B25 O9 108.8(2) . . ?
O33 B25 O20 111.4(2) . . ?
O38 B25 O9 111.0(2) . . ?
O38 B25 O20 105.5(2) . . ?
O38 B25 O33 109.6(2) . . ?
O10 B26 O3 110.1(2) . . ?
O11 B26 O3 110.9(2) . . ?
O11 B26 O10 106.8(2) . . ?
O18 B26 O3 107.4(2) . . ?
O18 B26 O10 112.3(2) . . ?
O18 B26 O11 109.4(2) . . ?
O34 B27 O25 111.6(2) 2_656 2_656 ?
O42 B27 O25 110.8(2) 2_656 2_656 ?
O42 B27 O34 108.7(2) 2_656 2_656 ?
O54 B27 O25 112.5(2) . 2_656 ?
O54 B27 O34 106.6(2) . 2_656 ?
O54 B27 O42 106.4(2) . 2_656 ?
O44 B28 O23 111.80(19) . 2_656 ?
O55 B28 O23 110.2(2) . 2_656 ?
O55 B28 O44 114.8(2) . . ?
O61 B28 O23 104.27(18) . 2_656 ?
O61 B28 O44 108.3(2) . . ?
O61 B28 O55 106.79(19) . . ?
O44 B29 O32 109.5(2) . . ?
O46 B29 O32 109.3(2) 2_656 . ?
O46 B29 O44 111.5(2) 2_656 . ?
O51 B29 O32 109.1(2) . . ?
O51 B29 O44 110.3(2) . . ?
O51 B29 O46 107.1(2) . 2_656 ?
O56 B30 O25 113.3(2) . 2_656 ?
O59 B30 O25 111.9(2) . 2_656 ?
O59 B30 O56 111.1(2) . . ?
O61 B30 O25 107.47(19) . 2_656 ?
O61 B30 O56 105.8(2) . . ?
O61 B30 O59 106.7(2) . . ?
O47 B31 O45 110.6(3) . 2_745 ?
O48 B31 O45 111.2(2) 2_745 2_745 ?
O48 B31 O47 107.8(3) 2_745 . ?
O53 B31 O45 106.7(3) . 2_745 ?
O53 B31 O47 110.5(2) . . ?
O53 B31 O48 110.0(3) . 2_745 ?
O58 B32 O52 119.5(3) 1_455 . ?
O60 B32 O52 116.5(3) 1_455 . ?
O60 B32 O58 124.0(3) 1_455 1_455 ?
B34 O54 B27 122.3(2) . . ?
B28 O55 B24 121.11(19) . . ?
O13 B33 O4 110.0(2) 1_655 1_655 ?
O21 B33 O4 108.24(19) 1_655 1_655 ?
O21 B33 O13 111.4(2) 1_655 1_655 ?
O58 B33 O4 111.8(2) . 1_655 ?
O58 B33 O13 105.9(2) . 1_655 ?
O58 B33 O21 109.6(2) . 1_655 ?
B34 O56 B30 122.5(2) . . ?
B33 O58 B32 119.4(2) . 1_655 ?
B30 O59 B24 121.73(19) . . ?
O56 B34 O54 123.6(2) . . ?
O57 B34 O54 118.6(2) . . ?
O57 B34 O56 117.9(3) . . ?
B30 O61 B28 120.28(19) . . ?

loop_
_geom_bond_atom_site_label_1
_geom_bond_atom_site_label_2
_geom_bond_distance
_geom_bond_site_symmetry_2
_geom_bond_publ_flag
Mg1 O1 2.1129(17) . ?
Mg1 O2 2.1217(18) . ?
Mg1 O3 2.105(2) . ?
Mg1 O6 2.129(2) . ?
Mg1 O9 2.1096(19) . ?
Mg1 O14 2.128(2) . ?
Mg2 O4 2.1276(17) . ?
Mg2 O5 2.0995(17) . ?
Mg2 O7 2.1300(19) . ?
Mg2 O12 2.2067(19) . ?
Mg2 O23 2.1569(19) . ?
Mg2 O25 2.0231(19) . ?
O1 B8 1.373(4) . ?
O1 B23 1.499(3) . ?
O2 B11 1.401(3) . ?
O2 B22 1.503(3) . ?
O3 B16 1.373(3) . ?
O3 B26 1.531(3) . ?
O4 B18 1.387(3) . ?
O4 B33 1.510(3) 1_455 ?
O5 B21 1.376(4) . ?
O5 B24 1.562(3) 2_646 ?
O6 B5 1.409(3) . ?
O6 B6 1.402(3) . ?
O7 B1 1.515(3) . ?
O7 B20 1.374(3) . ?
O8 B2 1.337(4) . ?
O8 B23 1.466(3) . ?
O9 B15 1.362(3) . ?
O9 B25 1.516(3) . ?
O10 B8 1.337(4) . ?
O10 B26 1.430(3) . ?
O11 B19 1.340(4) . ?
O11 B26 1.461(3) . ?
O12 B3 1.392(3) . ?
O12 B9 1.431(3) . ?
O13 B20 1.364(3) . ?
O13 B33 1.432(3) 1_455 ?
O14 B7 1.422(4) . ?
O14 B14 1.442(4) . ?
O15 B17 1.352(4) . ?
O15 B24 1.451(3) 2_646 ?
O16 B4 1.357(4) . ?
O16 B22 1.459(3) . ?
O17 B6 1.308(4) . ?
O17 B23 1.469(3) . ?
O18 B7 1.345(4) . ?
O18 B26 1.467(3) . ?
O19 B16 1.341(3) . ?
O19 B22 1.448(3) . ?
O20 B11 1.337(4) . ?
O20 B25 1.453(3) . ?
O21 B13 1.345(4) . ?
O21 B33 1.466(3) 1_455 ?
O22 B1 1.460(3) . ?
O22 B3 1.354(3) . ?
O23 B13 1.381(3) . ?
O23 B28 1.550(3) 2_646 ?
O24 B4 1.374(3) . ?
O25 B27 1.456(3) 2_646 ?
O25 B30 1.465(3) 2_646 ?
O26 B1 1.459(3) . ?
O26 B21 1.333(4) . ?
O27 B5 1.344(4) . ?
O27 B22 1.459(4) . ?
B1 O29 1.452(3) . ?
O28 B2 1.384(4) . ?
O28 B8 1.405(3) . ?
O29 B12 1.314(4) . ?
O30 B15 1.343(3) . ?
O30 B23 1.425(3) . ?
O31 B4 1.372(4) . ?
O31 B11 1.383(3) . ?
O32 B3 1.341(3) . ?
O32 B29 1.467(3) . ?
O33 B14 1.288(4) . ?
O33 B25 1.438(4) . ?
O34 B9 1.323(4) . ?
O34 B27 1.460(3) 2_646 ?
O35 B2 1.353(4) . ?
O36 B19 1.355(4) . ?
O37 B16 1.366(4) . ?
O37 B19 1.383(4) . ?
O38 B10 1.328(4) . ?
O38 B25 1.466(3) . ?
O39 B17 1.322(4) . ?
O40 B12 1.400(4) . ?
O40 B20 1.389(3) . ?
O41 B10 1.381(4) . ?
O41 B15 1.385(3) . ?
O42 B18 1.321(4) . ?
O42 B27 1.472(3) 2_646 ?
O43 B17 1.378(4) . ?
O43 B21 1.372(4) . ?
O44 B28 1.413(3) . ?
O44 B29 1.446(3) . ?
O45 B6 1.348(4) . ?
O45 B31 1.456(4) 2_755 ?
O46 B13 1.357(3) . ?
O46 B29 1.469(4) 2_646 ?
O47 B7 1.344(4) . ?
O47 B31 1.441(5) . ?
O48 B5 1.348(3) . ?
O48 B31 1.458(4) 2_755 ?
O49 B10 1.352(4) . ?
O50 B12 1.334(4) . ?
O51 B9 1.365(3) . ?
O51 B29 1.472(4) . ?
O52 B18 1.383(3) . ?
O52 B32 1.388(4) . ?
O53 B14 1.350(4) . ?
O53 B31 1.482(5) . ?
B24 O55 1.457(3) . ?
B24 O59 1.454(3) . ?
B27 O54 1.471(3) . ?
B28 O55 1.423(3) . ?
B28 O61 1.530(3) . ?
B30 O56 1.446(3) . ?
B30 O59 1.415(3) . ?
B30 O61 1.553(3) . ?
B32 O58 1.339(4) 1_455 ?
B32 O60 1.326(5) 1_455 ?
O54 B34 1.340(4) . ?
B33 O58 1.440(3) . ?
O56 B34 1.345(3) . ?
O57 B34 1.395(4) . ?

loop_
_geom_torsion_atom_site_label_1
_geom_torsion_atom_site_label_2
_geom_torsion_atom_site_label_3
_geom_torsion_atom_site_label_4
_geom_torsion
_geom_torsion_site_symmetry_1
_geom_torsion_site_symmetry_2
_geom_torsion_site_symmetry_3
_geom_torsion_site_symmetry_4
_geom_torsion_publ_flag
Mg1 O1 B8 O10 -18.9(2) . . . . ?
Mg1 O1 B8 O28 161.0(2) . . . . ?
Mg1 O1 B23 O8 -176.70(16) . . . . ?
Mg1 O1 B23 O17 -59.20(15) . . . . ?
Mg1 O1 B23 O30 64.33(14) . . . . ?
Mg1 O2 B11 O20 -19.4(2) . . . . ?
Mg1 O2 B11 O31 161.9(2) . . . . ?
Mg1 O2 B22 O16 178.74(17) . . . . ?
Mg1 O2 B22 O19 61.75(15) . . . . ?
Mg1 O2 B22 O27 -61.37(15) . . . . ?
Mg1 O3 B16 O19 23.0(2) . . . . ?
Mg1 O3 B16 O37 -154.9(2) . . . . ?
Mg1 O3 B26 O10 -63.02(15) . . . . ?
Mg1 O3 B26 O11 179.03(16) . . . . ?
Mg1 O3 B26 O18 59.57(15) . . . . ?
Mg1 O6 B5 O27 0.70(19) . . . . ?
Mg1 O6 B5 O48 179.9(2) . . . . ?
Mg1 O6 B6 O17 5.68(19) . . . . ?
Mg1 O6 B6 O45 -173.9(2) . . . . ?
Mg1 O9 B15 O30 10.9(2) . . . . ?
Mg1 O9 B15 O41 -165.7(2) . . . . ?
Mg1 O9 B25 O20 -67.26(16) . . . . ?
Mg1 O9 B25 O33 55.41(15) . . . . ?
Mg1 O9 B25 O38 176.07(17) . . . . ?
Mg1 O14 B7 O18 1.89(18) . . . . ?
Mg1 O14 B7 O47 -179.5(2) . . . . ?
Mg1 O14 B14 O33 -4.56(18) . . . . ?
Mg1 O14 B14 O53 171.7(2) . . . . ?
Mg2 O4 B18 O42 26.25(19) . . . . ?
Mg2 O4 B18 O52 -154.9(2) . . . . ?
Mg2 O4 B33 O13 -64.31(14) . . 1_455 . ?
Mg2 O4 B33 O21 57.64(14) . . 1_455 . ?
Mg2 O4 B33 O58 178.37(17) . . 1_455 1_455 ?
Mg2 O5 B21 O26 11.71(19) . . . . ?
Mg2 O5 B21 O43 -166.2(3) . . . . ?
Mg2 O5 B24 O15 -172.81(17) . . 2_646 . ?
Mg2 O5 B24 O55 68.13(14) . . 2_646 2_646 ?
Mg2 O5 B24 O59 -52.35(14) . . 2_646 2_646 ?
Mg2 O7 B1 O22 -58.79(15) . . . . ?
Mg2 O7 B1 O26 62.25(15) . . . . ?
Mg2 O7 B1 O29 -179.53(16) . . . . ?
Mg2 O7 B20 O13 -13.98(19) . . . . ?
Mg2 O7 B20 O40 161.8(2) . . . . ?
Mg2 O12 B3 O22 7.79(17) . . . . ?
Mg2 O12 B3 O32 -171.36(19) . . . . ?
Mg2 O12 B9 O34 6.23(18) . . . . ?
Mg2 O12 B9 O51 -174.0(2) . . . . ?
Mg2 O23 B13 O21 1.85(19) . . . . ?
Mg2 O23 B13 O46 179.8(2) . . . . ?
Mg2 O23 B28 O44 173.17(17) . . 2_646 2_646 ?
Mg2 O23 B28 O55 -57.90(15) . . 2_646 2_646 ?
Mg2 O23 B28 O61 56.38(14) . . 2_646 2_646 ?
Mg2 O25 B27 O34 -58.75(16) . . 2_646 . ?
Mg2 O25 B27 O42 62.55(16) . . 2_646 . ?
Mg2 O25 B27 O54 -178.56(17) . . 2_646 2_646 ?
Mg2 O25 B30 O56 -179.19(17) . . 2_646 2_646 ?
Mg2 O25 B30 O59 54.22(15) . . 2_646 2_646 ?
Mg2 O25 B30 O61 -62.66(14) . . 2_646 2_646 ?
O1 B8 O10 B26 -10.9(4) . . . . ?
O1 B8 O28 B2 5.5(4) . . . . ?
O1 B23 O8 B2 23.0(3) . . . . ?
O1 B23 O17 B6 14.4(3) . . . . ?
O1 B23 O30 B15 -64.0(3) . . . . ?
O2 B11 O20 B25 -18.3(4) . . . . ?
O2 B11 O31 B4 4.6(4) . . . . ?
O2 B22 O16 B4 30.2(3) . . . . ?
O2 B22 O19 B16 -55.1(3) . . . . ?
O2 B22 O27 B5 10.6(3) . . . . ?
O3 B16 O19 B22 6.9(4) . . . . ?
O3 B16 O37 B19 -13.9(4) . . . . ?
O3 B26 O10 B8 55.6(3) . . . . ?
O3 B26 O11 B19 -33.8(3) . . . . ?
O3 B26 O18 B7 -8.1(3) . . . . ?
O4 B18 O42 B27 -3.1(4) . . . 2_646 ?
O4 B18 O52 B32 -8.1(4) . . . . ?
O4 B33 O13 B20 51.7(3) . 1_455 . . ?
O4 B33 O21 B13 -2.7(3) . 1_455 . . ?
O4 B33 O58 B32 -37.8(3) . 1_455 1_455 . ?
O5 B21 O26 B1 16.3(4) . . . . ?
O5 B21 O43 B17 -8.5(4) . . . . ?
O5 B24 O15 B17 -32.9(3) . 2_646 . . ?
O5 B24 O55 B28 -72.9(2) 2_656 . . . ?
O5 B24 O59 B30 72.8(2) 2_656 . . . ?
O6 B5 O27 B22 23.0(4) . . . . ?
O6 B5 O48 B31 -3.1(4) . . . 2_755 ?
O6 B6 O17 B23 16.2(4) . . . . ?
O6 B6 O45 B31 -9.5(4) . . . 2_755 ?
O7 B1 O22 B3 10.9(3) . . . . ?
O7 B1 O26 B21 -57.1(3) . . . . ?
O7 B1 O29 B12 27.4(3) . . . . ?
O7 B20 O13 B33 -8.6(4) . . . 1_455 ?
O7 B20 O40 B12 7.4(4) . . . . ?
O8 B2 O28 B8 -2.5(4) . . . . ?
O8 B23 O17 B6 134.5(3) . . . . ?
O8 B23 O30 B15 174.0(2) . . . . ?
O9 B15 O30 B23 20.7(4) . . . . ?
O9 B15 O41 B10 -2.1(4) . . . . ?
O9 B25 O20 B11 67.6(3) . . . . ?
O9 B25 O33 B14 -0.8(3) . . . . ?
O9 B25 O38 B10 -14.9(3) . . . . ?
O10 B8 O28 B2 -174.7(3) . . . . ?
O10 B26 O11 B19 -153.7(2) . . . . ?
O10 B26 O18 B7 113.1(3) . . . . ?
O11 B19 O37 B16 7.4(4) . . . . ?
O11 B26 O18 B7 -128.6(2) . . . . ?
O12 B3 O22 B1 16.7(3) . . . . ?
O12 B3 O32 B29 -11.5(3) . . . . ?
O12 B9 O34 B27 12.3(4) . . . 2_646 ?
O12 B9 O51 B29 -19.2(3) . . . . ?
O13 B20 O40 B12 -176.6(3) . . . . ?
O13 B33 O21 B13 118.3(2) . 1_455 . . ?
O13 B33 O58 B32 -157.5(3) . 1_455 1_455 . ?
O14 B7 O18 B26 -25.2(4) . . . . ?
O14 B7 O47 B31 1.6(4) . . . . ?
O14 B14 O33 B25 -28.5(4) . . . . ?
O14 B14 O53 B31 15.3(4) . . . . ?
O15 B17 O43 B21 6.2(4) . . . . ?
O15 B24 O55 B28 167.25(19) 2_656 . . . ?
O15 B24 O59 B30 -166.31(19) 2_656 . . . ?
O16 B4 O31 B11 -4.7(4) . . . . ?
O16 B22 O19 B16 -176.5(2) . . . . ?
O16 B22 O27 B5 133.0(2) . . . . ?
O17 B6 O45 B31 170.9(3) . . . 2_755 ?
O17 B23 O30 B15 57.6(3) . . . . ?
O18 B7 O47 B31 -179.8(3) . . . . ?
O19 B16 O37 B19 168.1(3) . . . . ?
O19 B22 O27 B5 -111.2(3) . . . . ?
O20 B11 O31 B4 -174.0(3) . . . . ?
O20 B25 O33 B14 121.3(3) . . . . ?
O20 B25 O38 B10 -134.6(3) . . . . ?
O21 B13 O23 B28 170.9(2) . . . 2_646 ?
O21 B13 O46 B29 174.7(2) . . . 2_646 ?
O21 B33 O58 B32 82.2(3) . 1_455 1_455 . ?
O22 B1 O26 B21 63.5(3) . . . . ?
O22 B1 O29 B12 -93.8(2) . . . . ?
O22 B3 O32 B29 169.3(2) . . . . ?
O23 B13 O46 B29 -3.3(3) . . . 2_646 ?
O23 B28 O44 B29 19.6(3) 2_656 . . . ?
O23 B28 O55 B24 68.2(2) 2_656 . . . ?
O23 B28 O61 B30 -72.2(2) 2_656 . . . ?
O24 B4 O31 B11 172.1(3) . . . . ?
O25 B27 O34 B9 13.8(3) . 2_646 . . ?
O25 B27 O42 B18 -44.7(3) . 2_646 . . ?
O25 B27 O54 B34 -9.4(3) 2_656 . . . ?
O25 B30 O56 B34 4.1(3) 2_656 . . . ?
O25 B30 O59 B24 -74.5(2) 2_656 . . . ?
O25 B30 O61 B28 76.5(2) 2_656 . . . ?
O26 B1 O29 B12 147.6(2) . . . . ?
O26 B21 O43 B17 173.4(3) . . . . ?
O27 B5 O48 B31 176.1(3) . . . 2_755 ?
B1 O29 B12 O40 -20.0(3) . . . . ?
B1 O29 B12 O50 162.2(3) . . . . ?
O29 B12 O40 B20 1.4(4) . . . . ?
O30 B15 O41 B10 -178.8(3) . . . . ?
O32 B29 O44 B28 -153.29(19) . . . . ?
O32 B29 O46 B13 144.4(2) . . 2_656 2_656 ?
O32 B29 O51 B9 14.2(3) . . . . ?
O33 B14 O53 B31 -168.4(3) . . . . ?
O33 B25 O38 B10 105.4(3) . . . . ?
O34 B9 O51 B29 160.6(3) . . . . ?
O34 B27 O42 B18 78.3(3) . 2_646 . . ?
O34 B27 O54 B34 -132.1(2) 2_656 . . . ?
O36 B19 O37 B16 -172.1(3) . . . . ?
O38 B10 O41 B15 3.5(4) . . . . ?
O39 B17 O43 B21 -174.4(3) . . . . ?
O42 B18 O52 B32 170.9(3) . . . . ?
O42 B27 O54 B34 112.0(2) 2_656 . . . ?
O44 B28 O55 B24 -164.5(2) . . . . ?
O44 B28 O61 B30 168.63(17) . . . . ?
O44 B29 O46 B13 23.3(3) . . 2_656 2_656 ?
O44 B29 O51 B9 134.5(2) . . . . ?
O45 B31 O47 B7 127.2(3) 2_745 . . . ?
O45 B31 O48 B5 -1.0(4) . 2_755 . . ?
O45 B31 O53 B14 -138.7(3) 2_745 . . . ?
O46 B29 O51 B9 -104.0(2) 2_656 . . . ?
O47 B31 O48 B5 -122.4(3) . . 2_745 2_745 ?
O47 B31 O53 B14 -18.4(4) . . . . ?
O48 B31 O53 B14 100.5(3) 2_745 . . . ?
O52 B32 O58 B33 25.4(5) . . 1_455 1_455 ?
B24 O55 B28 O61 -44.4(2) . . . . ?
B24 O59 B30 O56 157.7(2) . . . . ?
B24 O59 B30 O61 42.8(2) . . . . ?
B27 O54 B34 O56 0.8(3) . . . . ?
B27 O54 B34 O57 -178.2(3) . . . . ?
B28 O61 B30 O56 -162.2(2) . . . . ?
B28 O61 B30 O59 -43.75(19) . . . . ?
B30 O56 B34 O54 2.1(3) . . . . ?
B30 O56 B34 O57 -178.8(3) . . . . ?

loop_
_exptl_oxdiff_crystal_face_indexfrac_h
_exptl_oxdiff_crystal_face_indexfrac_k
_exptl_oxdiff_crystal_face_indexfrac_l
_exptl_oxdiff_crystal_face_x
_exptl_oxdiff_crystal_face_y
_exptl_oxdiff_crystal_face_z
2.0014 -2.0018 -1.0030 0.0723 0.2695 0.0180
8.5688 3.0521 2.2318 0.0952 0.4099 0.9071
-0.6124 10.0332 5.9538 -0.1707 -0.7062 0.6871
-9.2180 1.7739 0.6150 -0.1833 -0.7749 -0.6049
-2.3521 7.1482 -7.2652 -0.9547 0.0230 -0.2967
3.4833 11.7082 -2.2546 -0.7885 0.0215 0.6147
-6.3277 -6.2968 -4.6440 -0.0467 -0.0018 -0.9989
-3.1748 -12.0820 1.4082 0.7548 0.0622 -0.6530
0.4439 -10.8552 5.0699 0.9894 0.0794 -0.1214
5.5482 -1.4427 7.0095 0.6498 0.0497 0.7585
2.7898 0.3334 -9.1664 -0.6249 0.7287 -0.2802
5.8823 3.5786 -7.2630 -0.6375 0.7455 0.1944
-4.8046 -2.3750 8.2311 0.6503 -0.7596 -0.0092
-4.4617 -8.5488 5.7895 0.8406 -0.3986 -0.3668
-2.1289 -6.2985 8.0813 0.9026 -0.4293 0.0308
5.3263 -10.6087 0.0335 0.6874 0.7261 -0.0147

loop_
_smtbx_masks_void_nr
_smtbx_masks_void_average_x
_smtbx_masks_void_average_y
_smtbx_masks_void_average_z
_smtbx_masks_void_volume
_smtbx_masks_void_count_electrons
_smtbx_masks_void_content
1 -0.586 -0.077 -0.880 2007.7 581.0 '4 C11H41N4O1.5'
